data_7110620
loop_
_publ_author_name
'Bourissou, Didier'
'Canac, Yves'
'Gornitzka, Heinz'
'Baceiredo, Antoine'
'Bertrand, Guy'

_publ_section_title
;
 Ligand properties of 1H-diphosphirenes and diphosphirenylium salts
 towards iron carbonyl fragments
;
_journal_issue 16
_journal_name_full 'Chemical Communications'
_journal_page_first 1535
_journal_paper_doi 10.1039/a904747f
_journal_year 1999
_chemical_formula_sum 'C19 H28 Fe2 N2 O6 P2'
_chemical_formula_weight 554.07
_chemical_name_systematic
; 
 ? 
;
_space_group_IT_number 14
_symmetry_cell_setting monoclinic
_symmetry_space_group_name_Hall '-P 2yn'
_symmetry_space_group_name_H-M 'P 1 21/n 1'
_atom_sites_solution_hydrogens geom
_atom_sites_solution_primary direct
_atom_sites_solution_secondary difmap
_audit_creation_method SHELXL
_cell_angle_alpha 90.00
_cell_angle_beta 99.85(2)
_cell_angle_gamma 90.00
_cell_formula_units_Z 4
_cell_length_a 9.885(2)
_cell_length_b 18.173(3)
_cell_length_c 14.729(3)
_cell_measurement_reflns_used 5000
_cell_measurement_temperature 293(2)
_cell_measurement_theta_max 24.0
_cell_measurement_theta_min 1.8
_cell_volume 2606.9(9)
_computing_cell_refinement STOE-IPDS
_computing_data_collection STOE-IPDS
_computing_data_reduction STOE-IPDS
_computing_publication_material 'SHELXL-96 (Sheldrick, 1996)'
_computing_structure_refinement 'SHELXL-96 (Sheldrick, 1996)'
_computing_structure_solution 'SHELXS-96 (Sheldrick, 1990)'
_diffrn_ambient_temperature 293(2)
_diffrn_measurement_device STOE-IPDS
_diffrn_measurement_method Phi-scans
_diffrn_radiation_monochromator graphite
_diffrn_radiation_source 'fine-focus sealed tube'
_diffrn_radiation_type MoK\a
_diffrn_radiation_wavelength 0.71073
_diffrn_reflns_av_R_equivalents 0.1451
_diffrn_reflns_av_sigmaI/netI 0.0901
_diffrn_reflns_limit_h_max 11
_diffrn_reflns_limit_h_min -11
_diffrn_reflns_limit_k_max 20
_diffrn_reflns_limit_k_min -20
_diffrn_reflns_limit_l_max 16
_diffrn_reflns_limit_l_min -16
_diffrn_reflns_number 17710
_diffrn_reflns_theta_max 22.72
_diffrn_reflns_theta_min 2.24
_exptl_absorpt_coefficient_mu 1.269
_exptl_absorpt_correction_T_max 0.8889
_exptl_absorpt_correction_T_min 0.7035
_exptl_absorpt_correction_type numerical
_exptl_crystal_colour rouge
_exptl_crystal_density_diffrn 1.412
_exptl_crystal_description block
_exptl_crystal_F_000 1144
_exptl_crystal_size_max 0.3
_exptl_crystal_size_mid 0.3
_exptl_crystal_size_min 0.2
_refine_diff_density_max 0.729
_refine_diff_density_min -0.636
_refine_diff_density_rms 0.099
_refine_ls_extinction_method none
_refine_ls_goodness_of_fit_all 1.007
_refine_ls_goodness_of_fit_obs 1.078
_refine_ls_matrix_type full
_refine_ls_number_parameters 287
_refine_ls_number_reflns 3493
_refine_ls_number_restraints 0
_refine_ls_restrained_S_all 1.007
_refine_ls_restrained_S_obs 1.078
_refine_ls_R_factor_all 0.1134
_refine_ls_R_factor_obs 0.0693
_refine_ls_shift/esd_max 0.000
_refine_ls_shift/esd_mean 0.000
_refine_ls_structure_factor_coef Fsqd
_refine_ls_weighting_details 'w=1/[\s^2^(Fo^2^)+(0.1154P)^2^+0.0000P] where P=(Fo^2^+2Fc^2^)/3'
_refine_ls_weighting_scheme calc
_refine_ls_wR_factor_all 0.1942
_refine_ls_wR_factor_obs 0.1628
_reflns_number_observed 2227
_reflns_number_total 3493
_reflns_observed_criterion >2sigma(I)
_cod_data_source_file 904747fsup1.cif
_cod_data_source_block 3
_cod_depositor_comments
;
The following automatic conversions were performed:

'_refine_ls_weighting_scheme' value 'calc
w=1/[\s^2^(Fo^2^)+(0.1154P)^2^+0.0000P] where P=(Fo^2^+2Fc^2^)/3' was
changed to 'calc'. New tag '_refine_ls_weighting_details' was
created. The value of the new tag was set to
'w=1/[\s^2^(Fo^2^)+(0.1154P)^2^+0.0000P] where P=(Fo^2^+2Fc^2^)/3'.

Automatic conversion script
Id: cif_fix_values 3143 2015-03-26 13:38:13Z robertas 
;
_cod_original_sg_symbol_H-M P2(1)/n
_cod_database_code 7110620

loop_
_symmetry_equiv_pos_as_xyz
'x, y, z'
'-x+1/2, y+1/2, -z+1/2'
'-x, -y, -z'
'x-1/2, -y-1/2, z-1/2'

loop_
_atom_site_aniso_label
_atom_site_aniso_U_11
_atom_site_aniso_U_22
_atom_site_aniso_U_33
_atom_site_aniso_U_23
_atom_site_aniso_U_13
_atom_site_aniso_U_12
Fe2 0.0574(8) 0.0568(7) 0.0493(7) 0.0007(6) 0.0146(5) 0.0028(6)
Fe1 0.0523(7) 0.0486(7) 0.0517(7) 0.0001(5) 0.0069(5) -0.0007(5)
P1 0.0461(12) 0.0461(11) 0.0490(12) -0.0011(9) 0.0094(9) 0.0029(9)
C1 0.044(4) 0.047(5) 0.035(4) 0.002(3) 0.012(3) 0.002(3)
P2 0.0443(12) 0.0502(12) 0.0766(15) 0.0036(11) 0.0162(11) 0.0024(9)
N1 0.049(4) 0.046(4) 0.047(4) 0.005(3) 0.009(3) 0.006(3)
C2 0.058(5) 0.051(5) 0.069(5) 0.005(4) 0.015(4) -0.004(4)
C3 0.132(11) 0.085(7) 0.086(8) 0.029(6) 0.036(8) -0.002(7)
C4 0.082(8) 0.072(6) 0.098(8) -0.015(6) 0.009(6) -0.017(6)
C5 0.063(6) 0.045(5) 0.085(6) 0.008(4) 0.017(5) 0.013(4)
C6 0.069(7) 0.094(8) 0.108(9) 0.020(7) -0.008(6) 0.013(6)
C7 0.093(8) 0.059(6) 0.111(9) -0.021(6) 0.039(7) 0.004(5)
N2 0.050(4) 0.065(4) 0.050(4) -0.011(3) 0.014(3) -0.004(3)
C8 0.074(7) 0.098(7) 0.061(6) -0.008(6) 0.028(5) 0.012(5)
C9 0.117(10) 0.136(10) 0.066(7) 0.012(7) 0.044(7) 0.001(8)
C10 0.150(13) 0.101(9) 0.097(9) -0.040(7) 0.050(9) 0.007(8)
C11 0.051(5) 0.098(7) 0.058(5) -0.021(5) 0.012(4) -0.010(5)
C12 0.051(6) 0.099(8) 0.131(10) -0.024(7) 0.012(6) -0.014(6)
C13 0.072(8) 0.165(13) 0.115(10) 0.033(9) -0.008(7) 0.006(8)
O1 0.073(5) 0.095(6) 0.166(9) 0.001(5) 0.030(5) -0.027(4)
C14 0.058(6) 0.064(6) 0.086(7) 0.003(5) 0.010(5) 0.000(5)
O2 0.117(7) 0.137(7) 0.058(5) 0.011(5) 0.003(4) 0.012(5)
C15 0.076(7) 0.079(7) 0.062(6) -0.002(5) 0.015(5) 0.010(5)
O3 0.106(6) 0.072(5) 0.112(6) -0.011(4) 0.024(5) 0.021(4)
C16 0.073(6) 0.064(6) 0.058(5) -0.004(5) 0.010(5) -0.001(5)
O4 0.107(6) 0.093(5) 0.113(6) 0.006(5) 0.048(5) -0.026(5)
C17 0.078(7) 0.063(6) 0.070(6) 0.000(5) 0.020(5) -0.010(5)
O5 0.102(6) 0.114(6) 0.080(5) -0.028(5) 0.005(4) -0.014(5)
C18 0.076(7) 0.068(6) 0.054(5) -0.008(5) 0.012(5) -0.009(5)
O6 0.122(7) 0.120(7) 0.116(7) 0.034(6) 0.026(6) 0.061(6)
C19 0.092(8) 0.082(7) 0.073(6) 0.008(6) 0.033(6) 0.019(6)

loop_
_atom_site_label
_atom_site_type_symbol
_atom_site_fract_x
_atom_site_fract_y
_atom_site_fract_z
_atom_site_U_iso_or_equiv
_atom_site_thermal_displace_type
_atom_site_occupancy
_atom_site_calc_flag
_atom_site_refinement_flags
Fe2 Fe 0.06402(13) 0.34962(7) 0.69912(8) 0.0538(4) Uani 1 d .
Fe1 Fe 0.13613(12) 0.38646(6) 0.87210(8) 0.0511(4) Uani 1 d .
P1 P -0.0280(2) 0.30820(11) 0.81677(14) 0.0469(5) Uani 1 d .
C1 C 0.0870(8) 0.2301(4) 0.8224(5) 0.0415(17) Uani 1 d .
P2 P 0.2306(2) 0.28987(12) 0.80453(17) 0.0564(6) Uani 1 d .
N1 N 0.0793(7) 0.1589(3) 0.8268(4) 0.0473(15) Uani 1 d .
C2 C -0.0533(9) 0.1220(5) 0.8342(6) 0.059(2) Uani 1 d .
H2 H -0.1206 0.1608 0.8389 0.071 Uiso 1 calc R
C3 C -0.0407(14) 0.0753(7) 0.9215(8) 0.099(4) Uani 1 d .
H3A H -0.1283 0.0539 0.9256 0.148 Uiso 1 calc R
H3B H -0.0113 0.1057 0.9744 0.148 Uiso 1 calc R
H3C H 0.0253 0.0369 0.9193 0.148 Uiso 1 calc R
C4 C -0.1082(12) 0.0768(6) 0.7492(8) 0.084(3) Uani 1 d .
H4A H -0.1987 0.0594 0.7532 0.127 Uiso 1 calc R
H4B H -0.0486 0.0356 0.7454 0.127 Uiso 1 calc R
H4C H -0.1121 0.1068 0.6952 0.127 Uiso 1 calc R
C5 C 0.2003(10) 0.1102(5) 0.8217(7) 0.064(2) Uani 1 d .
H5 H 0.1679 0.0595 0.8254 0.076 Uiso 1 calc R
C6 C 0.3130(12) 0.1214(7) 0.9054(9) 0.093(3) Uani 1 d .
H6A H 0.3826 0.0845 0.9056 0.140 Uiso 1 calc R
H6B H 0.2743 0.1173 0.9607 0.140 Uiso 1 calc R
H6C H 0.3529 0.1693 0.9026 0.140 Uiso 1 calc R
C7 C 0.2486(12) 0.1169(5) 0.7295(8) 0.085(3) Uani 1 d .
H7A H 0.3192 0.0813 0.7262 0.128 Uiso 1 calc R
H7B H 0.2844 0.1655 0.7235 0.128 Uiso 1 calc R
H7C H 0.1727 0.1083 0.6806 0.128 Uiso 1 calc R
N2 N -0.1917(7) 0.2975(4) 0.8295(5) 0.0545(17) Uani 1 d .
C8 C -0.2416(11) 0.3123(6) 0.9182(7) 0.076(3) Uani 1 d .
H8 H -0.3391 0.2991 0.9062 0.091 Uiso 1 calc R
C9 C -0.1762(14) 0.2595(7) 0.9936(8) 0.103(4) Uani 1 d .
H9A H -0.2010 0.2738 1.0513 0.155 Uiso 1 calc R
H9B H -0.0781 0.2610 0.9985 0.155 Uiso 1 calc R
H9C H -0.2083 0.2104 0.9784 0.155 Uiso 1 calc R
C10 C -0.2385(16) 0.3914(7) 0.9463(9) 0.112(5) Uani 1 d .
H10A H -0.3133 0.4012 0.9784 0.169 Uiso 1 calc R
H10B H -0.2470 0.4220 0.8925 0.169 Uiso 1 calc R
H10C H -0.1532 0.4019 0.9861 0.169 Uiso 1 calc R
C11 C -0.2984(9) 0.2803(6) 0.7480(6) 0.069(3) Uani 1 d .
H11 H -0.2490 0.2667 0.6982 0.083 Uiso 1 calc R
C12 C -0.3862(11) 0.2160(6) 0.7617(9) 0.094(4) Uani 1 d .
H12A H -0.4553 0.2096 0.7080 0.141 Uiso 1 calc R
H12B H -0.4295 0.2246 0.8144 0.141 Uiso 1 calc R
H12C H -0.3305 0.1725 0.7716 0.141 Uiso 1 calc R
C13 C -0.3836(13) 0.3473(9) 0.7146(10) 0.120(5) Uani 1 d .
H13A H -0.4655 0.3321 0.6741 0.180 Uiso 1 calc R
H13B H -0.3314 0.3793 0.6821 0.180 Uiso 1 calc R
H13C H -0.4081 0.3729 0.7665 0.180 Uiso 1 calc R
O1 O 0.3993(9) 0.4611(5) 0.8738(7) 0.110(3) Uani 1 d .
C14 C 0.2929(10) 0.4336(5) 0.8716(7) 0.069(2) Uani 1 d .
O2 O 0.1899(10) 0.3369(5) 1.0626(6) 0.106(3) Uani 1 d .
C15 C 0.1685(11) 0.3571(6) 0.9891(7) 0.072(3) Uani 1 d .
O3 O -0.0275(9) 0.5210(4) 0.8714(6) 0.096(2) Uani 1 d .
C16 C 0.0366(10) 0.4672(5) 0.8731(6) 0.065(2) Uani 1 d .
O4 O 0.2877(9) 0.4201(4) 0.6253(6) 0.101(3) Uani 1 d .
C17 C 0.1987(11) 0.3920(5) 0.6530(7) 0.069(3) Uani 1 d .
O5 O -0.0114(9) 0.2375(5) 0.5584(6) 0.100(2) Uani 1 d .
C18 C 0.0153(10) 0.2823(5) 0.6132(7) 0.066(2) Uani 1 d .
O6 O -0.1292(10) 0.4696(5) 0.6420(7) 0.119(3) Uani 1 d .
C19 C -0.0542(12) 0.4213(6) 0.6646(7) 0.080(3) Uani 1 d .

loop_
_atom_type_symbol
_atom_type_description
_atom_type_scat_dispersion_real
_atom_type_scat_dispersion_imag
_atom_type_scat_source
C C 0.0033 0.0016 'International Tables Vol C Tables 4.2.6.8 and 6.1.1.4'
H H 0.0000 0.0000 'International Tables Vol C Tables 4.2.6.8 and 6.1.1.4'
N N 0.0061 0.0033 'International Tables Vol C Tables 4.2.6.8 and 6.1.1.4'
O O 0.0106 0.0060 'International Tables Vol C Tables 4.2.6.8 and 6.1.1.4'
P P 0.1023 0.0942 'International Tables Vol C Tables 4.2.6.8 and 6.1.1.4'
Fe Fe 0.3463 0.8444 'International Tables Vol C Tables 4.2.6.8 and 6.1.1.4'

loop_
_geom_angle_atom_site_label_1
_geom_angle_atom_site_label_2
_geom_angle_atom_site_label_3
_geom_angle
C19 Fe2 C18 102.6(5)
C19 Fe2 C17 94.2(5)
C18 Fe2 C17 99.0(4)
C19 Fe2 P1 97.8(3)
C18 Fe2 P1 103.1(3)
C17 Fe2 P1 151.8(3)
C19 Fe2 P2 153.3(4)
C18 Fe2 P2 103.3(3)
C17 Fe2 P2 88.1(4)
P1 Fe2 P2 70.08(8)
C19 Fe2 Fe1 98.5(4)
C18 Fe2 Fe1 150.6(3)
C17 Fe2 Fe1 99.5(3)
P1 Fe2 Fe1 53.57(7)
P2 Fe2 Fe1 54.94(7)
C16 Fe1 C14 95.0(4)
C16 Fe1 C15 104.4(4)
C14 Fe1 C15 97.8(5)
C16 Fe1 P1 99.4(3)
C14 Fe1 P1 154.0(3)
C15 Fe1 P1 99.4(4)
C16 Fe1 P2 155.1(3)
C14 Fe1 P2 87.0(3)
C15 Fe1 P2 99.9(3)
P1 Fe1 P2 71.01(8)
C16 Fe1 Fe2 99.3(3)
C14 Fe1 Fe2 102.3(3)
C15 Fe1 Fe2 147.3(3)
P1 Fe1 Fe2 54.12(6)
P2 Fe1 Fe2 56.23(7)
N2 P1 C1 121.1(3)
N2 P1 Fe1 134.3(2)
C1 P1 Fe1 94.1(3)
N2 P1 Fe2 131.3(3)
C1 P1 Fe2 87.9(2)
Fe1 P1 Fe2 72.31(8)
N2 P1 P2 165.8(3)
C1 P1 P2 44.8(2)
Fe1 P1 P2 56.05(8)
Fe2 P1 P2 56.88(8)
N1 C1 P1 137.9(6)
N1 C1 P2 130.4(5)
P1 C1 P2 91.4(3)
C1 P2 Fe1 90.5(2)
C1 P2 Fe2 84.0(2)
Fe1 P2 Fe2 68.82(7)
C1 P2 P1 43.8(2)
Fe1 P2 P1 52.94(7)
Fe2 P2 P1 53.03(7)
C1 N1 C2 120.7(6)
C1 N1 C5 122.1(7)
C2 N1 C5 117.1(6)
N1 C2 C4 112.2(7)
N1 C2 C3 111.4(8)
C4 C2 C3 111.0(8)
N1 C5 C7 111.8(8)
N1 C5 C6 111.0(8)
C7 C5 C6 114.4(9)
C11 N2 C8 116.6(7)
C11 N2 P1 120.0(5)
C8 N2 P1 123.1(6)
C10 C8 N2 114.8(9)
C10 C8 C9 114.7(10)
N2 C8 C9 111.1(8)
C12 C11 N2 113.9(9)
C12 C11 C13 111.7(9)
N2 C11 C13 111.8(9)
O1 C14 Fe1 176.2(9)
O2 C15 Fe1 178.4(10)
O3 C16 Fe1 178.0(8)
O4 C17 Fe2 178.2(9)
O5 C18 Fe2 177.4(10)
O6 C19 Fe2 178.4(11)

loop_
_geom_bond_atom_site_label_1
_geom_bond_atom_site_label_2
_geom_bond_distance
Fe2 C19 1.7652(118)
Fe2 C18 1.7675(102)
Fe2 C17 1.7716(101)
Fe2 P1 2.2219(23)
Fe2 P2 2.3291(27)
Fe2 Fe1 2.6127(17)
Fe1 C16 1.7680(102)
Fe1 C14 1.7721(101)
Fe1 C15 1.7796(109)
Fe1 P1 2.2064(24)
Fe1 P2 2.2936(25)
P1 N2 1.6712(69)
P1 C1 1.8113(74)
P1 P2 2.6145(29)
C1 N1 1.2981(92)
C1 P2 1.8414(72)
N1 C2 1.4931(104)
N1 C5 1.5002(103)
C2 C4 1.5180(139)
C2 C3 1.5287(133)
C5 C7 1.5200(139)
C5 C6 1.5271(152)
N2 C11 1.4895(114)
N2 C8 1.4977(105)
C8 C10 1.4952(150)
C8 C9 1.5249(156)
C11 C12 1.4893(135)
C11 C13 1.5138(163)
O1 C14 1.1592(115)
O2 C15 1.1285(119)
O3 C16 1.1626(109)
O4 C17 1.1505(110)
O5 C18 1.1443(109)
O6 C19 1.1607(125)
